data_7040408
loop_
_publ_author_name
'Borup, Mette Andersen'
'Blichfeld, Anders Bank'
'Madsen, Solveig R\/ogild'
'Iversen, Bo Brummerstedt'

_publ_section_title
;
 High-pressure single crystal X-ray diffraction study of thermoelectric
 ZnSb and \b-Zn4Sb3.
;
_journal_issue 38
_journal_name_full 'Dalton transactions (Cambridge, England : 2003)'
_journal_page_first 15097
_journal_page_last 15103
_journal_paper_doi 10.1039/c6dt02323a
_journal_volume 45
_journal_year 2016
_chemical_formula_moiety 'Sb30 Zn38.43'
_chemical_formula_sum 'Sb30 Zn38.45'
_chemical_formula_weight 6165.85
_chemical_name_systematic 'Zinc antimonide'
_space_group_crystal_system trigonal
_space_group_IT_number 167
_space_group_name_Hall '-R 3 2"c'
_space_group_name_H-M_alt 'R -3 c'
_symmetry_space_group_name_Hall '-R 3 2"c'
_symmetry_space_group_name_H-M 'R -3 c :H'
_atom_sites_solution_primary direct
_audit_creation_date 2016-05-16
_audit_creation_method
;
Olex2 1.2
(compiled 2016.02.19 svn.r3266 for OlexSys, GUI svn.r5155)
;
_audit_update_record
;
2016-07-11 deposited with the CCDC.
2016-08-22 downloaded from the CCDC.
;
_cell_angle_alpha 90
_cell_angle_beta 90
_cell_angle_gamma 120
_cell_formula_units_Z 1
_cell_length_a 11.9765(13)
_cell_length_b 11.9765(13)
_cell_length_c 12.218(3)
_cell_measurement_pressure 2730000(50000)
_cell_measurement_reflns_used 1217
_cell_measurement_temperature 296(2)
_cell_measurement_theta_max 24.49
_cell_measurement_theta_min 4.07
_cell_volume 1517.7(4)
_computing_cell_refinement 'SAINT v8.34A (Bruker, 2013)'
_computing_data_reduction 'SAINT v8.34A (Bruker, 2013)'
_computing_molecular_graphics 'Olex2 (Dolomanov et al., 2009)'
_computing_publication_material 'Olex2 (Dolomanov et al., 2009)'
_computing_structure_refinement 'ShelXL (Sheldrick, 2015)'
_computing_structure_solution 'ShelXT (Sheldrick, 2015)'
_diffrn_ambient_temperature 296.15
_diffrn_measured_fraction_theta_full 0.868
_diffrn_measured_fraction_theta_max 0.800
_diffrn_measurement_device_type 'Bruker APEX-II CCD'
_diffrn_measurement_method '\f and \w scans'
_diffrn_radiation_type AgK\a
_diffrn_radiation_wavelength 0.56086
_diffrn_reflns_av_R_equivalents 0.0734
_diffrn_reflns_av_unetI/netI 0.0450
_diffrn_reflns_Laue_measured_fraction_full 0.868
_diffrn_reflns_Laue_measured_fraction_max 0.800
_diffrn_reflns_limit_h_max 16
_diffrn_reflns_limit_h_min -16
_diffrn_reflns_limit_k_max 17
_diffrn_reflns_limit_k_min -17
_diffrn_reflns_limit_l_max 14
_diffrn_reflns_limit_l_min -14
_diffrn_reflns_number 4503
_diffrn_reflns_point_group_measured_fraction_full 0.868
_diffrn_reflns_point_group_measured_fraction_max 0.800
_diffrn_reflns_theta_full 19.665
_diffrn_reflns_theta_max 25.567
_diffrn_reflns_theta_min 2.684
_exptl_absorpt_coefficient_mu 14.695
_exptl_absorpt_correction_T_max 0.7452
_exptl_absorpt_correction_T_min 0.6520
_exptl_absorpt_correction_type multi-scan
_exptl_absorpt_process_details
'SADABS-2014/5 (Bruker,2014/5) was used for absorption correction. wR2(int) was 0.0770 before and 0.0580 after correction. The Ratio of minimum to maximum transmission is 0.8749. The \l/2 correction factor is 0.00150.'
_exptl_crystal_colour 'metallic grayish gray'
_exptl_crystal_colour_lustre metallic
_exptl_crystal_colour_modifier grayish
_exptl_crystal_colour_primary gray
_exptl_crystal_density_diffrn 6.746
_exptl_crystal_description irregular
_exptl_crystal_F_000 2683
_exptl_crystal_size_max 0.07
_exptl_crystal_size_mid 0.05
_exptl_crystal_size_min 0.01
_refine_diff_density_max 2.685
_refine_diff_density_min -2.344
_refine_diff_density_rms 0.709
_refine_ls_extinction_method none
_refine_ls_goodness_of_fit_ref 1.095
_refine_ls_hydrogen_treatment undef
_refine_ls_matrix_type full
_refine_ls_number_parameters 32
_refine_ls_number_reflns 524
_refine_ls_number_restraints 1
_refine_ls_restrained_S_all 1.094
_refine_ls_R_factor_all 0.0601
_refine_ls_R_factor_gt 0.0361
_refine_ls_shift/su_max 0.000
_refine_ls_shift/su_mean 0.000
_refine_ls_structure_factor_coef Fsqd
_refine_ls_weighting_details 'w=1/[\s^2^(Fo^2^)+(0.0663P)^2^] where P=(Fo^2^+2Fc^2^)/3'
_refine_ls_weighting_scheme calc
_refine_ls_wR_factor_gt 0.1037
_refine_ls_wR_factor_ref 0.1136
_reflns_Friedel_coverage 0.000
_reflns_number_gt 399
_reflns_number_total 524
_reflns_threshold_expression 'I > 2\s(I)'
_cod_data_source_file c6dt02323a2.cif
_cod_data_source_block Zn4Sb3_EM_P3
_cod_depositor_comments
;Adding full bibliography for 7040405--7040434.cif.

 Adding full bibliography for 7040405--7040434.cif.
;
_cod_original_cell_volume 1517.8(5)
_cod_database_code 7040408
_shelx_space_group_comment
;
The symmetry employed for this shelxl refinement is uniquely defined
by the following loop, which should always be used as a source of
symmetry information in preference to the above space-group names.
They are only intended as comments.
;
_olex2_refinement_description
;
1. Uiso/Uaniso restraints and constraints
Uiso(Zn2) = Uiso(Zn3) = Uiso(Zn4)
2. Others
 1*[Sof(Zn1)]+1*[Sof(Zn2)]+1*[Sof(Zn3)]+1*[Sof(Zn4)]=1.068 with esd of 0.002
;

loop_
_space_group_symop_operation_xyz
'x, y, z'
'-y, x-y, z'
'-x+y, -x, z'
'y, x, -z+1/2'
'x-y, -y, -z+1/2'
'-x, -x+y, -z+1/2'
'x+2/3, y+1/3, z+1/3'
'-y+2/3, x-y+1/3, z+1/3'
'-x+y+2/3, -x+1/3, z+1/3'
'y+2/3, x+1/3, -z+5/6'
'x-y+2/3, -y+1/3, -z+5/6'
'-x+2/3, -x+y+1/3, -z+5/6'
'x+1/3, y+2/3, z+2/3'
'-y+1/3, x-y+2/3, z+2/3'
'-x+y+1/3, -x+2/3, z+2/3'
'y+1/3, x+2/3, -z+7/6'
'x-y+1/3, -y+2/3, -z+7/6'
'-x+1/3, -x+y+2/3, -z+7/6'
'-x, -y, -z'
'y, -x+y, -z'
'x-y, x, -z'
'-y, -x, z-1/2'
'-x+y, y, z-1/2'
'x, x-y, z-1/2'
'-x+2/3, -y+1/3, -z+1/3'
'y+2/3, -x+y+1/3, -z+1/3'
'x-y+2/3, x+1/3, -z+1/3'
'-y+2/3, -x+1/3, z-1/6'
'-x+y+2/3, y+1/3, z-1/6'
'x+2/3, x-y+1/3, z-1/6'
'-x+1/3, -y+2/3, -z+2/3'
'y+1/3, -x+y+2/3, -z+2/3'
'x-y+1/3, x+2/3, -z+2/3'
'-y+1/3, -x+2/3, z+1/6'
'-x+y+1/3, y+2/3, z+1/6'
'x+1/3, x-y+2/3, z+1/6'

loop_
_atom_site_label
_atom_site_type_symbol
_atom_site_fract_x
_atom_site_fract_y
_atom_site_fract_z
_atom_site_U_iso_or_equiv
_atom_site_adp_type
_atom_site_occupancy
_atom_site_site_symmetry_order
_atom_site_calc_flag
_atom_site_refinement_flags_posn
_atom_site_refinement_flags_adp
_atom_site_refinement_flags_occupancy
_atom_site_disorder_assembly
_atom_site_disorder_group
Sb1 Sb 0.64205(7) 0.0000 0.2500 0.0171(3) Uani 1 2 d S T P . .
Sb2 Sb 0.6667 0.3333 0.19757(10) 0.0156(3) Uani 1 3 d S T P . .
Zn1 Zn 0.83210(15) 0.25442(13) 0.23603(18) 0.0239(6) Uani 0.912(7) 1 d . . . A 1
Zn2 Zn 0.794(8) 0.248(6) 0.282(9) 0.024(3) Uiso 0.019(6) 1 d . . . A 2
Zn3 Zn 0.9013(18) 0.3940(17) 0.2375(18) 0.024(3) Uiso 0.066(3) 1 d . . . A 2
Zn4 Zn 0.7730(15) 0.1991(16) 0.0868(16) 0.024(3) Uiso 0.071(3) 1 d . . . A 2

loop_
_atom_site_aniso_label
_atom_site_aniso_U_11
_atom_site_aniso_U_22
_atom_site_aniso_U_33
_atom_site_aniso_U_23
_atom_site_aniso_U_13
_atom_site_aniso_U_12
Sb1 0.0191(4) 0.0141(4) 0.0164(7) -0.0004(3) -0.00021(15) 0.0070(2)
Sb2 0.0163(4) 0.0163(4) 0.0140(8) 0.000 0.000 0.00817(18)
Zn1 0.0196(7) 0.0234(7) 0.0303(14) -0.0027(5) -0.0020(7) 0.0119(5)

loop_
_atom_type_symbol
_atom_type_description
_atom_type_scat_dispersion_real
_atom_type_scat_dispersion_imag
_atom_type_scat_source
Zn Zn 0.3242 0.9375 'International Tables Vol C Tables 4.2.6.8 and 6.1.1.4'
Sb Sb -1.0547 1.0104 'International Tables Vol C Tables 4.2.6.8 and 6.1.1.4'

loop_
_geom_angle_atom_site_label_1
_geom_angle_atom_site_label_2
_geom_angle_atom_site_label_3
_geom_angle
_geom_angle_site_symmetry_1
_geom_angle_site_symmetry_3
Zn1 Sb1 Zn1 127.37(8) 32 30_445
Zn2 Sb1 Zn2 110(4) 30_445 32
Zn2 Sb1 Zn2 131(3) 30_445 .
Zn2 Sb1 Zn2 165(4) 5 .
Zn2 Sb1 Zn2 60(4) 30_445 5
Zn2 Sb1 Zn2 131(3) 32 5
Zn2 Sb1 Zn2 60(4) 32 .
Zn2 Sb1 Zn3 47(2) 30_445 4_545
Zn2 Sb1 Zn3 104(2) . 25_655
Zn2 Sb1 Zn3 104(2) 5 35_645
Zn2 Sb1 Zn3 68.2(16) 32 4_545
Zn2 Sb1 Zn3 80(2) 32 35_645
Zn2 Sb1 Zn3 68.2(16) 30_445 3_665
Zn2 Sb1 Zn3 65.2(19) 5 25_655
Zn2 Sb1 Zn3 65.2(19) . 35_645
Zn2 Sb1 Zn3 163.6(18) 30_445 35_645
Zn2 Sb1 Zn3 80(2) 30_445 25_655
Zn2 Sb1 Zn3 163.6(18) 32 25_655
Zn2 Sb1 Zn3 47(2) 32 3_665
Zn2 Sb1 Zn4 138(3) 30_445 25_655
Zn2 Sb1 Zn4 103.5(16) 32 25_655
Zn2 Sb1 Zn4 103.5(16) 30_445 35_645
Zn2 Sb1 Zn4 138(3) 32 35_645
Zn3 Sb1 Zn2 120(2) 3_665 5
Zn3 Sb1 Zn2 75.0(18) 3_665 .
Zn3 Sb1 Zn2 75.0(18) 4_545 5
Zn3 Sb1 Zn2 120(2) 4_545 .
Zn3 Sb1 Zn3 124.9(6) 3_665 35_645
Zn3 Sb1 Zn3 124.9(6) 4_545 25_655
Zn3 Sb1 Zn3 132.4(3) 4_545 35_645
Zn3 Sb1 Zn3 94.4(9) 25_655 35_645
Zn3 Sb1 Zn3 47.0(8) 4_545 3_665
Zn3 Sb1 Zn3 132.4(3) 3_665 25_655
Zn3 Sb1 Zn4 170.7(5) 4_545 25_655
Zn3 Sb1 Zn4 170.7(5) 3_665 35_645
Zn3 Sb1 Zn4 124.4(6) 4_545 35_645
Zn3 Sb1 Zn4 124.4(6) 3_665 25_655
Zn4 Sb1 Zn2 51(2) 25_655 .
Zn4 Sb1 Zn2 51(2) 35_645 5
Zn4 Sb1 Zn2 114.3(18) 35_645 .
Zn4 Sb1 Zn2 114.3(18) 25_655 5
Zn4 Sb1 Zn3 46.6(6) 35_645 25_655
Zn4 Sb1 Zn3 46.5(6) 25_655 35_645
Zn4 Sb1 Zn3 62.5(6) 35_645 35_645
Zn4 Sb1 Zn3 62.5(6) 25_655 25_655
Zn4 Sb1 Zn4 64.5(7) 25_655 35_645
Sb2 Sb2 Zn4 61.6(4) 16_544 2_655
Sb2 Sb2 Zn4 61.6(4) 16_544 .
Zn1 Sb2 Sb2 100.30(5) 3_665 16_544
Zn1 Sb2 Sb2 100.30(5) . 16_544
Zn1 Sb2 Sb2 100.30(5) 2_655 16_544
Zn1 Sb2 Zn1 116.88(3) . 2_655
Zn1 Sb2 Zn1 116.88(3) 3_665 2_655
Zn1 Sb2 Zn1 116.88(3) . 3_665
Zn2 Sb2 Sb2 115(3) 3_665 16_544
Zn2 Sb2 Sb2 115(3) 2_655 16_544
Zn2 Sb2 Sb2 115(3) . 16_544
Zn2 Sb2 Zn2 104(3) . 3_665
Zn2 Sb2 Zn2 104(3) 3_665 2_655
Zn2 Sb2 Zn2 104(3) . 2_655
Zn2 Sb2 Zn3 38.5(19) . .
Zn2 Sb2 Zn3 138(2) . 2_655
Zn2 Sb2 Zn3 78.3(18) 2_655 .
Zn2 Sb2 Zn3 78.3(18) . 3_665
Zn2 Sb2 Zn3 138(2) 3_665 .
Zn2 Sb2 Zn3 38.5(19) 3_665 3_665
Zn2 Sb2 Zn3 78.3(18) 3_665 2_655
Zn2 Sb2 Zn3 38.5(19) 2_655 2_655
Zn2 Sb2 Zn3 138(2) 2_655 3_665
Zn2 Sb2 Zn4 54(3) . .
Zn2 Sb2 Zn4 54(3) 2_655 2_655
Zn2 Sb2 Zn4 135.7(16) 3_665 2_655
Zn2 Sb2 Zn4 118(2) 3_665 .
Zn2 Sb2 Zn4 118(2) . 2_655
Zn2 Sb2 Zn4 135.7(17) 2_655 .
Zn3 Sb2 Sb2 100.9(5) 2_655 16_544
Zn3 Sb2 Sb2 100.9(5) . 16_544
Zn3 Sb2 Sb2 100.9(5) 3_665 16_544
Zn3 Sb2 Zn3 116.5(3) 3_665 2_655
Zn3 Sb2 Zn3 116.5(3) . 2_655
Zn3 Sb2 Zn3 116.5(3) 3_665 .
Zn3 Sb2 Zn4 61.0(6) . .
Zn3 Sb2 Zn4 159.3(6) 2_655 .
Zn3 Sb2 Zn4 79.6(5) 3_665 .
Zn3 Sb2 Zn4 159.3(6) 3_665 2_655
Zn3 Sb2 Zn4 79.6(5) . 2_655
Zn3 Sb2 Zn4 61.0(6) 2_655 2_655
Zn4 Sb2 Zn4 99.2(5) . 2_655
Sb1 Zn1 Sb1 107.09(6) 33_545 .
Sb1 Zn1 Sb1 120.80(6) 25_655 .
Sb1 Zn1 Sb1 98.71(5) 33_545 25_655
Sb1 Zn1 Zn1 116.80(7) 33_545 25_655
Sb2 Zn1 Sb1 124.65(7) . 33_545
Sb2 Zn1 Sb1 114.18(7) . 25_655
Sb2 Zn1 Sb1 93.12(5) . .
Sb2 Zn1 Zn1 117.98(9) . 25_655
Zn1 Zn1 Sb1 60.24(5) 25_655 .
Zn1 Zn1 Sb1 60.56(8) 25_655 25_655
Sb1 Zn2 Sb1 116(3) 33_545 .
Sb1 Zn2 Sb2 85(3) 33_545 31_655
Sb1 Zn2 Sb2 107(3) . 31_655
Sb1 Zn2 Zn2 108(6) 33_545 32
Sb1 Zn2 Zn2 62(4) 33_545 33_545
Sb1 Zn2 Zn3 57.0(18) 33_545 35_645
Sb1 Zn2 Zn3 58.8(14) . 35_645
Sb2 Zn2 Sb1 141(3) . 33_545
Sb2 Zn2 Sb1 101(3) . .
Sb2 Zn2 Sb2 71(2) . 31_655
Sb2 Zn2 Zn2 79.2(13) . 32
Sb2 Zn2 Zn2 79.2(13) . 33_545
Sb2 Zn2 Zn3 154(4) . 35_645
Zn2 Zn2 Sb1 155(6) 33_545 .
Zn2 Zn2 Sb1 58(3) 32 .
Zn2 Zn2 Sb2 49(3) 33_545 31_655
Zn2 Zn2 Sb2 49(3) 32 31_655
Zn2 Zn2 Zn2 98(6) 32 33_545
Zn2 Zn2 Zn3 76(4) 32 35_645
Zn2 Zn2 Zn3 112(6) 33_545 35_645
Zn3 Zn2 Sb1 71(2) 32 .
Zn3 Zn2 Sb1 68(3) 32 33_545
Zn3 Zn2 Sb1 79(3) . 33_545
Zn3 Zn2 Sb1 151(6) . .
Zn3 Zn2 Sb2 99(3) 35_645 31_655
Zn3 Zn2 Sb2 54(3) 32 31_655
Zn3 Zn2 Sb2 75(3) . .
Zn3 Zn2 Sb2 98(4) . 31_655
Zn3 Zn2 Sb2 115(4) 32 .
Zn3 Zn2 Zn2 87(6) 32 33_545
Zn3 Zn2 Zn2 53(2) . 33_545
Zn3 Zn2 Zn2 144(4) . 32
Zn3 Zn2 Zn2 40(4) 32 32
Zn3 Zn2 Zn3 137(6) . 32
Zn3 Zn2 Zn3 131(4) . 35_645
Zn3 Zn2 Zn3 46.1(18) 32 35_645
Zn3 Zn2 Zn4 102(5) . 25_655
Zn3 Zn2 Zn4 82(5) . .
Zn3 Zn2 Zn4 141(3) 32 .
Zn3 Zn2 Zn4 93(3) 32 25_655
Zn4 Zn2 Sb1 133(4) . 33_545
Zn4 Zn2 Sb1 70(2) . .
Zn4 Zn2 Sb1 64.3(18) 25_655 .
Zn4 Zn2 Sb1 70(2) 25_655 33_545
Zn4 Zn2 Sb2 71(3) . .
Zn4 Zn2 Sb2 143(5) 25_655 .
Zn4 Zn2 Sb2 144(4) 25_655 31_655
Zn4 Zn2 Sb2 140(3) . 31_655
Zn4 Zn2 Zn2 131(5) . 33_545
Zn4 Zn2 Zn2 113(4) . 32
Zn4 Zn2 Zn2 114(4) 25_655 32
Zn4 Zn2 Zn2 129(4) 25_655 33_545
Zn4 Zn2 Zn3 46.6(15) 25_655 35_645
Zn4 Zn2 Zn3 111(3) . 35_645
Zn4 Zn2 Zn4 72(3) 25_655 .
Sb1 Zn3 Sb1 110.6(7) 2_655 25_655
Sb1 Zn3 Sb1 97.7(6) 25_655 33_545
Sb1 Zn3 Sb1 109.4(7) 2_655 33_545
Sb1 Zn3 Zn2 55.9(16) 25_655 29_655
Sb1 Zn3 Zn2 112(2) 33_545 29_655
Sb1 Zn3 Zn2 54.7(15) 2_655 29_655
Sb1 Zn3 Zn4 52.6(5) 33_545 9_665
Sb1 Zn3 Zn4 110.2(7) 25_655 9_665
Sb1 Zn3 Zn4 59.8(5) 25_655 25_655
Sb1 Zn3 Zn4 138.6(9) 2_655 .
Sb1 Zn3 Zn4 157.5(8) 2_655 25_655
Sb1 Zn3 Zn4 57.0(5) 2_655 9_665
Sb1 Zn3 Zn4 56.3(5) 33_545 25_655
Sb1 Zn3 Zn4 111.4(7) 33_545 .
Sb1 Zn3 Zn4 57.1(6) 25_655 .
Sb2 Zn3 Sb1 98.2(6) . 2_655
Sb2 Zn3 Sb1 123.8(8) . 33_545
Sb2 Zn3 Sb1 117.2(8) . 25_655
Sb2 Zn3 Zn2 124(2) . 29_655
Sb2 Zn3 Zn4 104.2(7) . 25_655
Sb2 Zn3 Zn4 132.0(8) . 9_665
Sb2 Zn3 Zn4 64.3(5) . .
Zn2 Zn3 Sb1 65(3) . 33_545
Zn2 Zn3 Sb1 100(4) . 25_655
Zn2 Zn3 Sb1 65(2) 33_545 2_655
Zn2 Zn3 Sb1 64(2) 33_545 33_545
Zn2 Zn3 Sb1 156(2) 33_545 25_655
Zn2 Zn3 Sb1 149(4) . 2_655
Zn2 Zn3 Sb2 87(2) 33_545 .
Zn2 Zn3 Sb2 67(3) . .
Zn2 Zn3 Zn2 156(4) . 29_655
Zn2 Zn3 Zn2 87(5) . 33_545
Zn2 Zn3 Zn2 113(3) 33_545 29_655
Zn2 Zn3 Zn3 89(3) 33_545 6_765
Zn2 Zn3 Zn3 128(3) . 6_765
Zn2 Zn3 Zn4 112(4) . 9_665
Zn2 Zn3 Zn4 126(4) . 17_554
Zn2 Zn3 Zn4 61(4) . .
Zn2 Zn3 Zn4 129(2) 33_545 17_554
Zn2 Zn3 Zn4 111.2(17) 29_655 25_655
Zn2 Zn3 Zn4 46(3) . 25_655
Zn2 Zn3 Zn4 46(2) 33_545 9_665
Zn2 Zn3 Zn4 115(2) 33_545 25_655
Zn2 Zn3 Zn4 143(2) 33_545 .
Zn2 Zn3 Zn4 77(2) 29_655 9_665
Zn3 Zn3 Sb1 66.7(9) 6_765 33_545
Zn3 Zn3 Sb1 68.6(9) 6_765 25_655
Zn3 Zn3 Sb1 66.5(4) 6_765 2_655
Zn3 Zn3 Sb2 164.5(5) 6_765 .
Zn3 Zn3 Zn2 45(2) 6_765 29_655
Zn3 Zn3 Zn4 91.2(5) 6_765 25_655
Zn3 Zn3 Zn4 96.1(13) 6_765 17_554
Zn3 Zn3 Zn4 125.2(12) 6_765 .
Zn3 Zn3 Zn4 42.4(10) 6_765 9_665
Zn4 Zn3 Sb1 71.0(7) 17_554 2_655
Zn4 Zn3 Sb1 64.3(7) 17_554 25_655
Zn4 Zn3 Sb1 159.5(10) 17_554 33_545
Zn4 Zn3 Sb2 75.4(8) 17_554 .
Zn4 Zn3 Zn2 103(2) . 29_655
Zn4 Zn3 Zn2 51(2) 17_554 29_655
Zn4 Zn3 Zn4 68.4(9) 17_554 .
Zn4 Zn3 Zn4 160.5(8) . 9_665
Zn4 Zn3 Zn4 56.3(7) . 25_655
Zn4 Zn3 Zn4 115.8(10) 17_554 25_655
Zn4 Zn3 Zn4 105.2(7) 25_655 9_665
Zn4 Zn3 Zn4 122.0(10) 17_554 9_665
Sb1 Zn4 Sb1 108.5(6) 25_655 15_654
Sb1 Zn4 Sb1 120.1(6) 25_655 .
Sb1 Zn4 Sb1 93.1(5) 15_654 .
Sb1 Zn4 Sb2 134.3(6) 15_654 .
Sb1 Zn4 Sb2 87.6(5) 15_654 16_544
Sb1 Zn4 Sb2 110.1(6) 25_655 16_544
Sb1 Zn4 Sb2 111.4(6) 25_655 .
Sb1 Zn4 Zn3 168.8(8) 15_654 .
Sb1 Zn4 Zn3 60.5(5) 25_655 .
Sb1 Zn4 Zn4 129.3(11) 15_654 17_554
Sb1 Zn4 Zn4 65.1(6) 25_655 25_655
Sb1 Zn4 Zn4 110.9(9) 15_654 25_655
Sb1 Zn4 Zn4 57.8(4) 25_655 17_554
Sb2 Zn4 Sb1 85.8(5) . .
Sb2 Zn4 Sb1 126.4(6) 16_544 .
Sb2 Zn4 Sb2 58.3(3) . 16_544
Zn2 Zn4 Sb1 64.7(19) 25_655 25_655
Zn2 Zn4 Sb1 58.1(17) . .
Zn2 Zn4 Sb1 85(2) . 25_655
Zn2 Zn4 Sb1 82(3) 25_655 .
Zn2 Zn4 Sb1 60(2) 25_655 15_654
Zn2 Zn4 Sb1 150.9(18) . 15_654
Zn2 Zn4 Sb2 163(3) 25_655 .
Zn2 Zn4 Sb2 112.1(18) . 16_544
Zn2 Zn4 Sb2 139(3) 25_655 16_544
Zn2 Zn4 Sb2 54.7(19) . .
Zn2 Zn4 Zn2 108(3) 25_655 .
Zn2 Zn4 Zn3 114(2) 25_655 .
Zn2 Zn4 Zn3 36.6(18) . .
Zn2 Zn4 Zn4 50.9(19) . 25_655
Zn2 Zn4 Zn4 57(3) 25_655 25_655
Zn2 Zn4 Zn4 121(2) 25_655 17_554
Zn2 Zn4 Zn4 79.8(18) . 17_554
Zn3 Zn4 Sb1 69.1(7) 17_554 25_655
Zn3 Zn4 Sb1 155.8(9) 17_554 .
Zn3 Zn4 Sb1 94.6(7) . .
Zn3 Zn4 Sb1 62.9(7) 17_554 15_654
Zn3 Zn4 Sb2 54.7(5) . .
Zn3 Zn4 Sb2 94.3(6) . 16_544
Zn3 Zn4 Sb2 112.7(9) 17_554 .
Zn3 Zn4 Sb2 59.7(7) 17_554 16_544
Zn3 Zn4 Zn2 145(2) 17_554 .
Zn3 Zn4 Zn2 82(3) 17_554 25_655
Zn3 Zn4 Zn3 108.8(9) 17_554 .
Zn3 Zn4 Zn4 44.6(7) . 17_554
Zn3 Zn4 Zn4 107.3(13) 17_554 18_654
Zn3 Zn4 Zn4 128.2(11) 17_554 25_655
Zn3 Zn4 Zn4 67.5(8) . 25_655
Zn3 Zn4 Zn4 67.0(10) 17_554 17_554
Zn4 Zn4 Sb1 176.2(12) 18_654 25_655
Zn4 Zn4 Sb1 70.4(8) 18_654 15_654
Zn4 Zn4 Sb1 54.9(6) 25_655 .
Zn4 Zn4 Sb1 137.2(11) 17_554 .
Zn4 Zn4 Sb1 63.7(7) 18_654 .
Zn4 Zn4 Sb2 105.5(10) 25_655 .
Zn4 Zn4 Sb2 60.2(5) 17_554 16_544
Zn4 Zn4 Sb2 66.4(5) 18_654 16_544
Zn4 Zn4 Sb2 61.6(5) 17_554 .
Zn4 Zn4 Sb2 161.5(10) 25_655 16_544
Zn4 Zn4 Sb2 68.3(6) 18_654 .
Zn4 Zn4 Zn2 97(2) 18_654 .
Zn4 Zn4 Zn2 116.8(19) 18_654 25_655
Zn4 Zn4 Zn3 120.5(11) 18_654 .
Zn4 Zn4 Zn4 119.89(11) 18_654 17_554
Zn4 Zn4 Zn4 105.4(10) 25_655 17_554
Zn4 Zn4 Zn4 118.7(13) 18_654 25_655

loop_
_geom_bond_atom_site_label_1
_geom_bond_atom_site_label_2
_geom_bond_distance
_geom_bond_site_symmetry_2
Sb1 Zn1 2.6689(18) 30_445
Sb1 Zn1 2.6688(18) 32
Sb1 Zn2 2.62(7) 5
Sb1 Zn2 2.52(8) 32
Sb1 Zn2 2.62(7) .
Sb1 Zn2 2.52(8) 30_445
Sb1 Zn3 2.595(18) 4_545
Sb1 Zn3 2.71(2) 25_655
Sb1 Zn3 2.595(18) 3_665
Sb1 Zn3 2.71(2) 35_645
Sb1 Zn4 2.612(16) 35_645
Sb1 Zn4 2.612(16) 25_655
Sb2 Sb2 2.792(2) 16_544
Sb2 Zn1 2.6291(14) .
Sb2 Zn1 2.6292(14) 2_655
Sb2 Zn1 2.6292(14) 3_665
Sb2 Zn2 2.45(8) 3_665
Sb2 Zn2 2.45(8) 2_655
Sb2 Zn2 2.45(8) .
Sb2 Zn3 2.573(18) 3_665
Sb2 Zn3 2.573(18) .
Sb2 Zn3 2.573(18) 2_655
Sb2 Zn4 2.843(17) .
Sb2 Zn4 2.843(17) 2_655
Zn1 Sb1 2.6689(18) 33_545
Zn1 Sb1 2.741(2) 25_655
Zn1 Zn1 2.712(3) 25_655
Zn2 Sb1 2.52(8) 33_545
Zn2 Sb2 3.19(11) 31_655
Zn2 Zn2 2.56(15) 33_545
Zn2 Zn2 2.56(15) 32
Zn2 Zn3 2.04(11) 32
Zn2 Zn3 1.66(8) .
Zn2 Zn3 2.87(8) 35_645
Zn2 Zn4 2.44(11) .
Zn2 Zn4 2.25(9) 25_655
Zn3 Sb1 2.71(2) 25_655
Zn3 Sb1 2.74(2) 33_545
Zn3 Sb1 2.595(18) 2_655
Zn3 Zn2 2.04(11) 33_545
Zn3 Zn2 2.87(8) 29_655
Zn3 Zn3 2.07(4) 6_765
Zn3 Zn4 2.10(3) 17_554
Zn3 Zn4 3.10(3) 9_665
Zn3 Zn4 2.76(3) .
Zn3 Zn4 3.07(2) 25_655
Zn4 Sb1 2.757(18) 15_654
Zn4 Sb1 2.612(16) 25_655
Zn4 Sb2 2.885(17) 16_544
Zn4 Zn2 2.25(9) 25_655
Zn4 Zn3 2.10(3) 17_554
Zn4 Zn4 2.76(4) 25_655
Zn4 Zn4 2.21(3) 18_654
Zn4 Zn4 2.79(3) 17_554

loop_
_geom_torsion_atom_site_label_1
_geom_torsion_atom_site_label_2
_geom_torsion_atom_site_label_3
_geom_torsion_atom_site_label_4
_geom_torsion
_geom_torsion_site_symmetry_1
_geom_torsion_site_symmetry_4
Sb1 Zn2 Zn3 Sb1 -85(5) 33_545 2_655
Sb1 Zn2 Zn3 Sb1 94(2) 33_545 25_655
Sb1 Zn2 Zn3 Sb1 -125(10) . 33_545
Sb1 Zn2 Zn3 Sb1 150(6) . 2_655
Sb1 Zn2 Zn3 Sb1 -31(9) . 25_655
Sb1 Zn2 Zn3 Sb2 -151(3) 33_545 .
Sb1 Zn2 Zn3 Sb2 84(9) . .
Sb1 Zn2 Zn3 Zn2 -39(16) . 29_655
Sb1 Zn2 Zn3 Zn2 86(13) 33_545 29_655
Sb1 Zn2 Zn3 Zn2 -63(4) 33_545 33_545
Sb1 Zn2 Zn3 Zn2 172(8) . 33_545
Sb1 Zn2 Zn3 Zn3 23(5) 33_545 6_765
Sb1 Zn2 Zn3 Zn3 -102(9) . 6_765
Sb1 Zn2 Zn3 Zn4 -148(8) . 9_665
Sb1 Zn2 Zn3 Zn4 12(7) . .
Sb1 Zn2 Zn3 Zn4 -23(3) 33_545 9_665
Sb1 Zn2 Zn3 Zn4 67(3) 33_545 25_655
Sb1 Zn2 Zn3 Zn4 35(11) . 17_554
Sb1 Zn2 Zn3 Zn4 159.4(15) 33_545 17_554
Sb1 Zn2 Zn3 Zn4 136(3) 33_545 .
Sb1 Zn2 Zn3 Zn4 -58(8) . 25_655
Sb2 Zn2 Zn3 Sb1 66(6) . 2_655
Sb2 Zn2 Zn3 Sb1 -115.3(15) . 25_655
Sb2 Zn2 Zn3 Sb1 -2(7) 31_655 2_655
Sb2 Zn2 Zn3 Sb1 177.3(14) 31_655 25_655
Sb2 Zn2 Zn3 Sb1 84(3) 31_655 33_545
Sb2 Zn2 Zn3 Sb1 151(3) . 33_545
Sb2 Zn2 Zn3 Sb2 -67.4(18) 31_655 .
Sb2 Zn2 Zn3 Zn2 21(3) 31_655 33_545
Sb2 Zn2 Zn3 Zn2 -123(10) . 29_655
Sb2 Zn2 Zn3 Zn2 87.9(13) . 33_545
Sb2 Zn2 Zn3 Zn2 170(10) 31_655 29_655
Sb2 Zn2 Zn3 Zn3 174(3) . 6_765
Sb2 Zn2 Zn3 Zn3 106(3) 31_655 6_765
Sb2 Zn2 Zn3 Zn4 -142(5) . 25_655
Sb2 Zn2 Zn3 Zn4 127.7(13) . 9_665
Sb2 Zn2 Zn3 Zn4 60(3) 31_655 9_665
Sb2 Zn2 Zn3 Zn4 -50(4) . 17_554
Sb2 Zn2 Zn3 Zn4 -72.5(17) . .
Sb2 Zn2 Zn3 Zn4 -140(3) 31_655 .
Sb2 Zn2 Zn3 Zn4 150(5) 31_655 25_655
Sb2 Zn2 Zn3 Zn4 -117(3) 31_655 17_554
Zn2 Zn2 Zn3 Sb1 -161(11) 32 25_655
Zn2 Zn2 Zn3 Sb1 -22(6) 33_545 2_655
Zn2 Zn2 Zn3 Sb1 20(16) 32 2_655
Zn2 Zn2 Zn3 Sb1 157(2) 33_545 25_655
Zn2 Zn2 Zn3 Sb1 105(13) 32 33_545
Zn2 Zn2 Zn3 Sb1 63(4) 33_545 33_545
Zn2 Zn2 Zn3 Sb2 -87.9(13) 33_545 .
Zn2 Zn2 Zn3 Sb2 -46(10) 32 .
Zn2 Zn2 Zn3 Zn2 42(11) 32 33_545
Zn2 Zn2 Zn3 Zn2 -169(2) 32 29_655
Zn2 Zn2 Zn3 Zn2 149(10) 33_545 29_655
Zn2 Zn2 Zn3 Zn3 128(9) 32 6_765
Zn2 Zn2 Zn3 Zn3 86(3) 33_545 6_765
Zn2 Zn2 Zn3 Zn4 -137(5) 33_545 17_554
Zn2 Zn2 Zn3 Zn4 39.9(16) 33_545 9_665
Zn2 Zn2 Zn3 Zn4 130(5) 33_545 25_655
Zn2 Zn2 Zn3 Zn4 -118(12) 32 .
Zn2 Zn2 Zn3 Zn4 82(11) 32 9_665
Zn2 Zn2 Zn3 Zn4 -95(13) 32 17_554
Zn2 Zn2 Zn3 Zn4 172(15) 32 25_655
Zn2 Zn2 Zn3 Zn4 -160(2) 33_545 .
Zn3 Zn2 Zn3 Sb1 -110(6) 35_645 2_655
Zn3 Zn2 Zn3 Sb1 -45(10) 32 2_655
Zn3 Zn2 Zn3 Sb1 41(5) 32 33_545
Zn3 Zn2 Zn3 Sb1 134(6) 32 25_655
Zn3 Zn2 Zn3 Sb1 -25(5) 35_645 33_545
Zn3 Zn2 Zn3 Sb1 69(7) 35_645 25_655
Zn3 Zn2 Zn3 Sb2 -176(8) 35_645 .
Zn3 Zn2 Zn3 Sb2 -110(8) 32 .
Zn3 Zn2 Zn3 Zn2 -88(8) 35_645 33_545
Zn3 Zn2 Zn3 Zn2 127(14) 32 29_655
Zn3 Zn2 Zn3 Zn2 -23(8) 32 33_545
Zn3 Zn2 Zn3 Zn2 61(18) 35_645 29_655
Zn3 Zn2 Zn3 Zn3 -2(10) 35_645 6_765
Zn3 Zn2 Zn3 Zn3 63(9) 32 6_765
Zn3 Zn2 Zn3 Zn4 17(8) 32 9_665
Zn3 Zn2 Zn3 Zn4 -48(8) 35_645 9_665
Zn3 Zn2 Zn3 Zn4 107(7) 32 25_655
Zn3 Zn2 Zn3 Zn4 177(8) 32 .
Zn3 Zn2 Zn3 Zn4 134(5) 35_645 17_554
Zn3 Zn2 Zn3 Zn4 -160(5) 32 17_554
Zn3 Zn2 Zn3 Zn4 42(4) 35_645 25_655
Zn3 Zn2 Zn3 Zn4 112(7) 35_645 .
Zn4 Zn2 Zn3 Sb1 -67(3) 25_655 33_545
Zn4 Zn2 Zn3 Sb1 -136(3) . 33_545
Zn4 Zn2 Zn3 Sb1 27(4) 25_655 25_655
Zn4 Zn2 Zn3 Sb1 -152(3) 25_655 2_655
Zn4 Zn2 Zn3 Sb1 138(5) . 2_655
Zn4 Zn2 Zn3 Sb1 -43(2) . 25_655
Zn4 Zn2 Zn3 Sb2 142(5) 25_655 .
Zn4 Zn2 Zn3 Sb2 72.5(17) . .
Zn4 Zn2 Zn3 Zn2 -130(5) 25_655 33_545
Zn4 Zn2 Zn3 Zn2 19(15) 25_655 29_655
Zn4 Zn2 Zn3 Zn2 160(2) . 33_545
Zn4 Zn2 Zn3 Zn2 -51(11) . 29_655
Zn4 Zn2 Zn3 Zn3 -114(3) . 6_765
Zn4 Zn2 Zn3 Zn3 -44(7) 25_655 6_765
Zn4 Zn2 Zn3 Zn4 23(4) . 17_554
Zn4 Zn2 Zn3 Zn4 70(4) 25_655 .
Zn4 Zn2 Zn3 Zn4 -159.8(10) . 9_665
Zn4 Zn2 Zn3 Zn4 -90(4) 25_655 9_665
Zn4 Zn2 Zn3 Zn4 93(4) 25_655 17_554
Zn4 Zn2 Zn3 Zn4 -70(4) . 25_655
